data_7150772
loop_
_publ_author_name
'Stalford, Susanne A.'
'Kilner, Colin A.'
'Leach, Andrew G.'
'Turnbull, W. Bruce'

_publ_section_title
;
 Neighbouring group participation vs. addition to oxacarbenium ions:
 studies on the synthesis of mycobacterial oligosaccharides
;
_journal_issue 23
_journal_name_full 'Organic &amp; Biomolecular Chemistry'
_journal_page_first 4842
_journal_page_last 4852
_journal_paper_doi 10.1039/b914417j
_journal_volume 7
_journal_year 2009
_chemical_formula_sum 'C19 H20 O3 S'
_chemical_formula_weight 328.41
_chemical_name_systematic
;
?
;
_space_group_IT_number 19
_symmetry_space_group_name_Hall 'P 2ac 2ab'
_symmetry_space_group_name_H-M 'P 21 21 21'
_atom_sites_solution_hydrogens geom
_atom_sites_solution_primary direct
_atom_sites_solution_secondary difmap
_audit_creation_method SHELXL-97
_cell_angle_alpha 90.00
_cell_angle_beta 90.00
_cell_angle_gamma 90.00
_cell_formula_units_Z 4
_cell_length_a 5.6114(4)
_cell_length_b 11.6946(9)
_cell_length_c 25.505(2)
_cell_measurement_temperature 150(2)
_cell_volume 1673.7(2)
_computing_structure_refinement 'SHELXL-97 (Sheldrick, 1997)'
_computing_structure_solution 'SHELXS-97 (Sheldrick, 1990)'
_diffrn_ambient_temperature 150(2)
_diffrn_measured_fraction_theta_full 0.991
_diffrn_measured_fraction_theta_max 0.991
_diffrn_radiation_monochromator graphite
_diffrn_radiation_source 'fine-focus sealed tube'
_diffrn_radiation_type MoK\a
_diffrn_radiation_wavelength 0.71073
_diffrn_reflns_av_R_equivalents 0.0414
_diffrn_reflns_av_sigmaI/netI 0.0540
_diffrn_reflns_limit_h_max 4
_diffrn_reflns_limit_h_min -7
_diffrn_reflns_limit_k_max 16
_diffrn_reflns_limit_k_min -16
_diffrn_reflns_limit_l_max 34
_diffrn_reflns_limit_l_min -31
_diffrn_reflns_number 12065
_diffrn_reflns_theta_full 29.39
_diffrn_reflns_theta_max 29.39
_diffrn_reflns_theta_min 2.96
_exptl_absorpt_coefficient_mu 0.206
_exptl_absorpt_correction_T_max 0.9898
_exptl_absorpt_correction_T_min 0.9523
_exptl_crystal_density_diffrn 1.303
_exptl_crystal_density_method 'not measured'
_exptl_crystal_F_000 696
_exptl_crystal_size_max 0.24
_exptl_crystal_size_mid 0.17
_exptl_crystal_size_min 0.05
_refine_diff_density_max 0.331
_refine_diff_density_min -0.281
_refine_diff_density_rms 0.045
_refine_ls_abs_structure_details 'Flack H D (1983), Acta Cryst. A39, 876-881'
_refine_ls_abs_structure_Flack -0.03(8)
_refine_ls_extinction_method none
_refine_ls_goodness_of_fit_ref 1.045
_refine_ls_hydrogen_treatment mixed
_refine_ls_matrix_type full
_refine_ls_number_parameters 208
_refine_ls_number_reflns 4551
_refine_ls_number_restraints 0
_refine_ls_restrained_S_all 1.045
_refine_ls_R_factor_all 0.0626
_refine_ls_R_factor_gt 0.0437
_refine_ls_shift/su_max 0.000
_refine_ls_shift/su_mean 0.000
_refine_ls_structure_factor_coef Fsqd
_refine_ls_weighting_details 'calc w=1/[\s^2^(Fo^2^)+(0.0504P)^2^+0.0000P] where P=(Fo^2^+2Fc^2^)/3'
_refine_ls_weighting_scheme calc
_refine_ls_wR_factor_gt 0.0972
_refine_ls_wR_factor_ref 0.1051
_reflns_number_gt 3551
_reflns_number_total 4551
_reflns_threshold_expression >2sigma(I)
_cod_data_source_file b914417j.txt
_cod_data_source_block c:\docume~1\radcak\mydocu~1\xa\sh383\sh383
_cod_database_code 7150772

loop_
_symmetry_equiv_pos_as_xyz
'x, y, z'
'-x+1/2, -y, z+1/2'
'x+1/2, -y+1/2, -z'
'-x, y+1/2, -z+1/2'

loop_
_atom_site_label
_atom_site_type_symbol
_atom_site_fract_x
_atom_site_fract_y
_atom_site_fract_z
_atom_site_U_iso_or_equiv
_atom_site_adp_type
_atom_site_occupancy
_atom_site_symmetry_multiplicity
_atom_site_calc_flag
_atom_site_refinement_flags
_atom_site_disorder_assembly
_atom_site_disorder_group
S1 S 0.17880(10) 0.67818(4) 0.04279(2) 0.03946(15) Uani 1 1 d . . .
C2 C 0.1977(3) 0.83122(16) 0.06029(8) 0.0294(4) Uani 1 1 d . . .
H2 H 0.2032 0.8827 0.0290 0.035 Uiso 1 1 calc R . .
C3 C -0.0055(3) 0.85990(13) 0.09803(7) 0.0220(4) Uani 1 1 d . . .
H3 H -0.1587 0.8231 0.0872 0.026 Uiso 1 1 calc R . .
C4 C 0.0919(3) 0.80888(14) 0.14957(8) 0.0245(4) Uani 1 1 d . . .
H4 H 0.1154 0.8717 0.1757 0.029 Uiso 1 1 calc R . .
C5 C 0.3379(3) 0.76035(15) 0.13333(8) 0.0312(4) Uani 1 1 d . . .
H5 H 0.4546 0.7595 0.1630 0.037 Uiso 1 1 calc R . .
C6 C 0.3166(4) 0.64398(16) 0.10610(9) 0.0387(5) Uani 1 1 d . . .
H6A H 0.2149 0.5912 0.1266 0.046 Uiso 1 1 calc R . .
H6B H 0.4753 0.6086 0.1012 0.046 Uiso 1 1 calc R . .
O7 O 0.4044(2) 0.83921(12) 0.09224(6) 0.0352(3) Uani 1 1 d . . .
O31 O -0.0312(2) 0.98034(9) 0.10513(5) 0.0266(3) Uani 1 1 d . . .
C32 C -0.1790(4) 1.03164(14) 0.06628(8) 0.0291(4) Uani 1 1 d . . .
H32A H -0.3455 1.0056 0.0708 0.035 Uiso 1 1 calc R . .
H32B H -0.1246 1.0084 0.0309 0.035 Uiso 1 1 calc R . .
C33 C -0.1671(3) 1.16027(14) 0.07140(7) 0.0255(4) Uani 1 1 d . . .
C34 C -0.3489(4) 1.22704(16) 0.05120(8) 0.0360(5) Uani 1 1 d . . .
H34 H -0.4823 1.1914 0.0351 0.043 Uiso 1 1 calc R . .
C35 C -0.3385(4) 1.34607(17) 0.05414(9) 0.0400(5) Uani 1 1 d . . .
H35 H -0.4659 1.3908 0.0407 0.048 Uiso 1 1 calc R . .
C36 C -0.1430(4) 1.39905(16) 0.07655(9) 0.0380(5) Uani 1 1 d . . .
H36 H -0.1350 1.4801 0.0784 0.046 Uiso 1 1 calc R . .
C37 C 0.0400(4) 1.33310(18) 0.09611(10) 0.0444(6) Uani 1 1 d . . .
H37 H 0.1752 1.3689 0.1114 0.053 Uiso 1 1 calc R . .
C38 C 0.0280(4) 1.21439(16) 0.09368(9) 0.0365(5) Uani 1 1 d . . .
H38 H 0.1551 1.1699 0.1074 0.044 Uiso 1 1 calc R . .
O41 O -0.0724(2) 0.72807(11) 0.17002(5) 0.0272(3) Uani 1 1 d . . .
C42 C -0.0094(4) 0.68790(19) 0.22152(8) 0.0394(5) Uani 1 1 d . . .
H42A H 0.0041 0.7531 0.2461 0.047 Uiso 1 1 calc R . .
H42B H 0.1458 0.6477 0.2204 0.047 Uiso 1 1 calc R . .
C43 C -0.2017(4) 0.60779(16) 0.23933(8) 0.0312(4) Uani 1 1 d . . .
C44 C -0.2504(5) 0.5107(2) 0.21088(10) 0.0467(6) Uani 1 1 d . . .
H44 H -0.1582 0.4945 0.1806 0.056 Uiso 1 1 calc R . .
C45 C -0.4301(6) 0.4362(2) 0.22521(13) 0.0686(9) Uani 1 1 d . . .
H45 H -0.4602 0.3698 0.2048 0.082 Uiso 1 1 calc R . .
C46 C -0.5634(5) 0.4580(3) 0.26849(15) 0.0741(11) Uani 1 1 d . . .
H46 H -0.6858 0.4064 0.2785 0.089 Uiso 1 1 calc R . .
C47 C -0.5226(5) 0.5530(3) 0.29738(12) 0.0715(10) Uani 1 1 d . . .
H47 H -0.6179 0.5682 0.3274 0.086 Uiso 1 1 calc R . .
C48 C -0.3392(5) 0.6296(2) 0.28322(9) 0.0529(7) Uani 1 1 d . . .
H48 H -0.3103 0.6960 0.3038 0.063 Uiso 1 1 calc R . .

loop_
_atom_site_aniso_label
_atom_site_aniso_U_11
_atom_site_aniso_U_22
_atom_site_aniso_U_33
_atom_site_aniso_U_23
_atom_site_aniso_U_13
_atom_site_aniso_U_12
S1 0.0444(3) 0.0284(2) 0.0455(3) -0.0091(2) 0.0044(3) 0.0049(2)
C2 0.0255(9) 0.0259(8) 0.0366(11) -0.0013(8) 0.0074(8) -0.0035(8)
C3 0.0201(8) 0.0178(7) 0.0280(10) 0.0004(7) 0.0005(8) -0.0025(6)
C4 0.0180(8) 0.0218(8) 0.0336(10) 0.0015(7) -0.0007(7) -0.0031(6)
C5 0.0192(8) 0.0276(9) 0.0469(12) 0.0018(8) -0.0022(9) -0.0012(8)
C6 0.0314(10) 0.0261(8) 0.0586(14) -0.0022(9) 0.0013(11) 0.0073(8)
O7 0.0186(6) 0.0354(7) 0.0516(9) 0.0021(7) 0.0057(6) -0.0042(5)
O31 0.0307(7) 0.0195(5) 0.0295(7) -0.0001(5) -0.0042(6) 0.0023(5)
C32 0.0319(9) 0.0228(8) 0.0325(10) 0.0033(7) -0.0088(9) -0.0034(8)
C33 0.0289(9) 0.0228(8) 0.0248(9) 0.0029(7) 0.0012(8) -0.0002(8)
C34 0.0335(11) 0.0307(9) 0.0438(12) 0.0034(9) -0.0128(10) -0.0003(8)
C35 0.0437(12) 0.0288(9) 0.0476(13) 0.0047(9) -0.0095(11) 0.0073(9)
C36 0.0497(13) 0.0209(8) 0.0433(12) -0.0015(8) 0.0005(11) 0.0013(9)
C37 0.0394(11) 0.0298(10) 0.0640(16) -0.0118(11) -0.0103(12) -0.0032(9)
C38 0.0307(10) 0.0269(9) 0.0520(14) -0.0040(9) -0.0124(10) 0.0040(8)
O41 0.0217(6) 0.0295(6) 0.0304(7) 0.0100(6) -0.0024(5) -0.0033(5)
C42 0.0413(11) 0.0425(11) 0.0343(12) 0.0145(9) -0.0133(10) -0.0094(10)
C43 0.0342(10) 0.0332(10) 0.0263(10) 0.0113(8) -0.0034(9) 0.0014(8)
C44 0.0576(14) 0.0443(13) 0.0383(12) 0.0042(10) 0.0033(11) -0.0112(10)
C45 0.0728(19) 0.0588(16) 0.074(2) 0.0277(15) -0.0188(18) -0.0345(15)
C46 0.0366(14) 0.090(2) 0.096(3) 0.069(2) -0.0076(16) -0.0086(15)
C47 0.0595(18) 0.098(2) 0.0568(18) 0.0485(18) 0.0306(15) 0.0342(18)
C48 0.0752(18) 0.0501(13) 0.0334(12) 0.0124(11) 0.0056(13) 0.0209(14)

loop_
_atom_type_symbol
_atom_type_description
_atom_type_scat_dispersion_real
_atom_type_scat_dispersion_imag
_atom_type_scat_source
C C 0.0033 0.0016 'International Tables Vol C Tables 4.2.6.8 and 6.1.1.4'
H H 0.0000 0.0000 'International Tables Vol C Tables 4.2.6.8 and 6.1.1.4'
O O 0.0106 0.0060 'International Tables Vol C Tables 4.2.6.8 and 6.1.1.4'
S S 0.1246 0.1234 'International Tables Vol C Tables 4.2.6.8 and 6.1.1.4'

loop_
_geom_angle_atom_site_label_1
_geom_angle_atom_site_label_2
_geom_angle_atom_site_label_3
_geom_angle
_geom_angle_site_symmetry_1
_geom_angle_site_symmetry_3
_geom_angle_publ_flag
C6 S1 C2 88.52(9) . . ?
O7 C2 C3 103.49(14) . . ?
O7 C2 S1 104.44(13) . . ?
C3 C2 S1 108.76(12) . . ?
O7 C2 H2 113.1 . . ?
C3 C2 H2 113.1 . . ?
S1 C2 H2 113.1 . . ?
O31 C3 C2 111.80(14) . . ?
O31 C3 C4 108.02(14) . . ?
C2 C3 C4 100.78(14) . . ?
O31 C3 H3 111.9 . . ?
C2 C3 H3 111.9 . . ?
C4 C3 H3 111.9 . . ?
O41 C4 C3 109.88(14) . . ?
O41 C4 C5 115.66(14) . . ?
C3 C4 C5 103.27(15) . . ?
O41 C4 H4 109.3 . . ?
C3 C4 H4 109.3 . . ?
C5 C4 H4 109.3 . . ?
O7 C5 C6 104.96(17) . . ?
O7 C5 C4 100.95(14) . . ?
C6 C5 C4 112.15(16) . . ?
O7 C5 H5 112.7 . . ?
C6 C5 H5 112.7 . . ?
C4 C5 H5 112.7 . . ?
C5 C6 S1 103.79(13) . . ?
C5 C6 H6A 111.0 . . ?
S1 C6 H6A 111.0 . . ?
C5 C6 H6B 111.0 . . ?
S1 C6 H6B 111.0 . . ?
H6A C6 H6B 109.0 . . ?
C2 O7 C5 99.41(13) . . ?
C32 O31 C3 112.73(13) . . ?
O31 C32 C33 109.48(15) . . ?
O31 C32 H32A 109.8 . . ?
C33 C32 H32A 109.8 . . ?
O31 C32 H32B 109.8 . . ?
C33 C32 H32B 109.8 . . ?
H32A C32 H32B 108.2 . . ?
C34 C33 C38 118.49(16) . . ?
C34 C33 C32 119.79(17) . . ?
C38 C33 C32 121.65(17) . . ?
C33 C34 C35 120.80(19) . . ?
C33 C34 H34 119.6 . . ?
C35 C34 H34 119.6 . . ?
C36 C35 C34 120.14(19) . . ?
C36 C35 H35 119.9 . . ?
C34 C35 H35 119.9 . . ?
C37 C36 C35 119.33(18) . . ?
C37 C36 H36 120.3 . . ?
C35 C36 H36 120.3 . . ?
C36 C37 C38 120.4(2) . . ?
C36 C37 H37 119.8 . . ?
C38 C37 H37 119.8 . . ?
C33 C38 C37 120.80(18) . . ?
C33 C38 H38 119.6 . . ?
C37 C38 H38 119.6 . . ?
C4 O41 C42 113.15(14) . . ?
O41 C42 C43 107.69(16) . . ?
O41 C42 H42A 110.2 . . ?
C43 C42 H42A 110.2 . . ?
O41 C42 H42B 110.2 . . ?
C43 C42 H42B 110.2 . . ?
H42A C42 H42B 108.5 . . ?
C44 C43 C48 117.9(2) . . ?
C44 C43 C42 120.0(2) . . ?
C48 C43 C42 122.1(2) . . ?
C43 C44 C45 121.8(3) . . ?
C43 C44 H44 119.1 . . ?
C45 C44 H44 119.1 . . ?
C46 C45 C44 119.9(3) . . ?
C46 C45 H45 120.1 . . ?
C44 C45 H45 120.1 . . ?
C47 C46 C45 120.3(3) . . ?
C47 C46 H46 119.9 . . ?
C45 C46 H46 119.9 . . ?
C46 C47 C48 120.4(3) . . ?
C46 C47 H47 119.8 . . ?
C48 C47 H47 119.8 . . ?
C43 C48 C47 119.8(3) . . ?
C43 C48 H48 120.1 . . ?
C47 C48 H48 120.1 . . ?

loop_
_geom_bond_atom_site_label_1
_geom_bond_atom_site_label_2
_geom_bond_distance
_geom_bond_site_symmetry_2
_geom_bond_publ_flag
S1 C6 1.834(2) . ?
S1 C2 1.8477(19) . ?
C2 O7 1.420(2) . ?
C2 C3 1.530(2) . ?
C2 H2 1.0000 . ?
C3 O31 1.4274(19) . ?
C3 C4 1.544(3) . ?
C3 H3 1.0000 . ?
C4 O41 1.419(2) . ?
C4 C5 1.549(2) . ?
C4 H4 1.0000 . ?
C5 O7 1.445(2) . ?
C5 C6 1.533(3) . ?
C5 H5 1.0000 . ?
C6 H6A 0.9900 . ?
C6 H6B 0.9900 . ?
O31 C32 1.424(2) . ?
C32 C33 1.511(2) . ?
C32 H32A 0.9900 . ?
C32 H32B 0.9900 . ?
C33 C34 1.384(3) . ?
C33 C38 1.386(3) . ?
C34 C35 1.395(3) . ?
C34 H34 0.9500 . ?
C35 C36 1.383(3) . ?
C35 H35 0.9500 . ?
C36 C37 1.378(3) . ?
C36 H36 0.9500 . ?
C37 C38 1.391(3) . ?
C37 H37 0.9500 . ?
C38 H38 0.9500 . ?
O41 C42 1.439(2) . ?
C42 C43 1.499(3) . ?
C42 H42A 0.9900 . ?
C42 H42B 0.9900 . ?
C43 C44 1.375(3) . ?
C43 C48 1.383(3) . ?
C44 C45 1.382(3) . ?
C44 H44 0.9500 . ?
C45 C46 1.358(5) . ?
C45 H45 0.9500 . ?
C46 C47 1.352(5) . ?
C46 H46 0.9500 . ?
C47 C48 1.412(4) . ?
C47 H47 0.9500 . ?
C48 H48 0.9500 . ?

loop_
_geom_torsion_atom_site_label_1
_geom_torsion_atom_site_label_2
_geom_torsion_atom_site_label_3
_geom_torsion_atom_site_label_4
_geom_torsion
_geom_torsion_site_symmetry_1
_geom_torsion_site_symmetry_2
_geom_torsion_site_symmetry_3
_geom_torsion_site_symmetry_4
_geom_torsion_publ_flag
C6 S1 C2 O7 31.17(13) . . . . ?
C6 S1 C2 C3 -78.82(14) . . . . ?
O7 C2 C3 O31 80.97(17) . . . . ?
S1 C2 C3 O31 -168.41(12) . . . . ?
O7 C2 C3 C4 -33.57(16) . . . . ?
S1 C2 C3 C4 77.05(14) . . . . ?
O31 C3 C4 O41 119.44(15) . . . . ?
C2 C3 C4 O41 -123.20(15) . . . . ?
O31 C3 C4 C5 -116.61(15) . . . . ?
C2 C3 C4 C5 0.75(16) . . . . ?
O41 C4 C5 O7 151.35(15) . . . . ?
C3 C4 C5 O7 31.29(17) . . . . ?
O41 C4 C5 C6 40.1(2) . . . . ?
C3 C4 C5 C6 -79.97(18) . . . . ?
O7 C5 C6 S1 -38.89(17) . . . . ?
C4 C5 C6 S1 69.84(18) . . . . ?
C2 S1 C6 C5 4.41(14) . . . . ?
C3 C2 O7 C5 55.24(16) . . . . ?
S1 C2 O7 C5 -58.54(14) . . . . ?
C6 C5 O7 C2 63.56(17) . . . . ?
C4 C5 O7 C2 -53.14(16) . . . . ?
C2 C3 O31 C32 86.33(18) . . . . ?
C4 C3 O31 C32 -163.67(13) . . . . ?
C3 O31 C32 C33 -171.39(15) . . . . ?
O31 C32 C33 C34 -158.22(17) . . . . ?
O31 C32 C33 C38 25.0(3) . . . . ?
C38 C33 C34 C35 -1.3(3) . . . . ?
C32 C33 C34 C35 -178.2(2) . . . . ?
C33 C34 C35 C36 1.2(3) . . . . ?
C34 C35 C36 C37 -0.3(3) . . . . ?
C35 C36 C37 C38 -0.4(4) . . . . ?
C34 C33 C38 C37 0.6(3) . . . . ?
C32 C33 C38 C37 177.4(2) . . . . ?
C36 C37 C38 C33 0.3(4) . . . . ?
C3 C4 O41 C42 -172.22(16) . . . . ?
C5 C4 O41 C42 71.4(2) . . . . ?
C4 O41 C42 C43 177.52(16) . . . . ?
O41 C42 C43 C44 60.0(3) . . . . ?
O41 C42 C43 C48 -118.1(2) . . . . ?
C48 C43 C44 C45 -0.2(3) . . . . ?
C42 C43 C44 C45 -178.4(2) . . . . ?
C43 C44 C45 C46 -0.1(4) . . . . ?
C44 C45 C46 C47 0.6(4) . . . . ?
C45 C46 C47 C48 -0.8(4) . . . . ?
C44 C43 C48 C47 0.0(3) . . . . ?
C42 C43 C48 C47 178.1(2) . . . . ?
C46 C47 C48 C43 0.5(4) . . . . ?

loop_
_cod_related_entry_id
_cod_related_entry_database
_cod_related_entry_code
1 ChemSpider 30653405
